data_2209245
loop_
_publ_author_name
'Hansson, Christian'

_publ_section_title
;
 Dibenzyl sulfide at 150 K
;
_journal_issue 6
_journal_name_full 'Acta Crystallographica Section E'
_journal_page_first o2377
_journal_page_last o2379
_journal_paper_doi 10.1107/S1600536806017491
_journal_volume 62
_journal_year 2006
_chemical_formula_iupac 'C14 H14 S'
_chemical_formula_moiety 'C14 H14 S'
_chemical_formula_sum 'C14 H14 S'
_chemical_formula_weight 214.31
_chemical_name_systematic 'Dibenzyl sulphide'
_space_group_IT_number 60
_symmetry_cell_setting orthorhombic
_symmetry_space_group_name_Hall '-P 2n 2ab'
_symmetry_space_group_name_H-M 'P b c n'
_atom_sites_solution_hydrogens geom
_atom_sites_solution_primary direct
_atom_sites_solution_secondary difmap
_audit_creation_method SHELXL-97
_cell_angle_alpha 90.00
_cell_angle_beta 90.00
_cell_angle_gamma 90.00
_cell_formula_units_Z 4
_cell_length_a 13.9913(12)
_cell_length_b 11.3985(8)
_cell_length_c 7.2081(5)
_cell_measurement_reflns_used 6732
_cell_measurement_temperature 150.0(10)
_cell_measurement_theta_max 32.82
_cell_measurement_theta_min 2.30
_cell_volume 1149.55(15)
_computing_cell_refinement 'CrysAlis RED (Oxford Diffraction, 2006)'
_computing_data_collection 'CrysAlis CCD (Oxford Diffraction, 2006)'
_computing_data_reduction 'CrysAlis RED'
_computing_molecular_graphics 'DIAMOND (Brandenburg, 2000)'
_computing_publication_material 'enCIFer (Version 1.1; Allen <i>et al.</i>,  2004)'
_computing_structure_refinement 'SHELXL97 (Sheldrick, 1997)'
_computing_structure_solution 'SHELXS97 (Sheldrick, 1997)'
_diffrn_ambient_temperature 150.0(10)
_diffrn_measured_fraction_theta_full 0.996
_diffrn_measured_fraction_theta_max 0.945
_diffrn_measurement_device_type 'Oxford Diffraction XCALIBUR3'
_diffrn_measurement_method '\w scans'
_diffrn_radiation_monochromator graphite
_diffrn_radiation_source 'Sealed tube'
_diffrn_radiation_type MoK\a
_diffrn_radiation_wavelength 0.71073
_diffrn_reflns_av_R_equivalents 0.0276
_diffrn_reflns_av_sigmaI/netI 0.0197
_diffrn_reflns_limit_h_max 21
_diffrn_reflns_limit_h_min -20
_diffrn_reflns_limit_k_max 17
_diffrn_reflns_limit_k_min -15
_diffrn_reflns_limit_l_max 10
_diffrn_reflns_limit_l_min -9
_diffrn_reflns_number 10614
_diffrn_reflns_theta_full 31.176
_diffrn_reflns_theta_max 32.82
_diffrn_reflns_theta_min 2.30
_diffrn_standards_decay_% 0.0
_diffrn_standards_interval_count 0
_diffrn_standards_interval_time 0
_diffrn_standards_number 0
_exptl_absorpt_coefficient_mu 0.244
_exptl_absorpt_correction_T_max 0.969
_exptl_absorpt_correction_T_min 0.944
_exptl_absorpt_correction_type numerical
_exptl_absorpt_process_details '(CrysAlis RED; Oxford Diffraction, 2006)'
_exptl_crystal_colour Colourless
_exptl_crystal_density_diffrn 1.238
_exptl_crystal_density_method 'not measured'
_exptl_crystal_description Prism
_exptl_crystal_F_000 456
_exptl_crystal_size_max 0.22
_exptl_crystal_size_mid 0.20
_exptl_crystal_size_min 0.16
_refine_diff_density_max 0.475
_refine_diff_density_min -0.219
_refine_ls_extinction_method none
_refine_ls_goodness_of_fit_ref 1.088
_refine_ls_hydrogen_treatment refxyz
_refine_ls_matrix_type full
_refine_ls_number_parameters 69
_refine_ls_number_reflns 2020
_refine_ls_number_restraints 0
_refine_ls_restrained_S_all 1.088
_refine_ls_R_factor_all 0.0508
_refine_ls_R_factor_gt 0.0392
_refine_ls_shift/su_max 0.000
_refine_ls_shift/su_mean 0.000
_refine_ls_structure_factor_coef Fsqd
_refine_ls_weighting_details 'calc w=1/[\s^2^(Fo^2^)+(0.0676P)^2^+0.1503P] where P=(Fo^2^+2Fc^2^)/3'
_refine_ls_weighting_scheme calc
_refine_ls_wR_factor_gt 0.1131
_refine_ls_wR_factor_ref 0.1187
_reflns_number_gt 1541
_reflns_number_total 2020
_reflns_threshold_expression I>2\s(I)
_cod_data_source_file lh2059.cif
_cod_data_source_block I
_cod_database_code 2209245
_cod_database_fobs_code 2209245

loop_
_symmetry_equiv_pos_as_xyz
'x, y, z'
'-x+1/2, -y+1/2, z+1/2'
'-x, y, -z+1/2'
'x+1/2, -y+1/2, -z'
'-x, -y, -z'
'x-1/2, y-1/2, -z-1/2'
'x, -y, z-1/2'
'-x-1/2, y-1/2, z'

loop_
_atom_site_type_symbol
_atom_site_label
_atom_site_fract_x
_atom_site_fract_y
_atom_site_fract_z
_atom_site_U_iso_or_equiv
_atom_site_adp_type
_atom_site_calc_flag
_atom_site_refinement_flags
_atom_site_occupancy
S S1 0.5000 0.40793(3) 0.2500 0.02939(13) Uani d S 1
C C3 0.63352(8) 0.30536(10) -0.11031(15) 0.0306(2) Uani d . 1
C C1 0.47682(8) 0.30718(11) 0.06122(16) 0.0313(2) Uani d . 1
C C2 0.56389(7) 0.24483(9) -0.01006(14) 0.0269(2) Uani d . 1
C C4 0.71193(8) 0.24727(12) -0.18304(16) 0.0341(3) Uani d . 1
C C7 0.57683(8) 0.12541(10) 0.01948(16) 0.0332(2) Uani d . 1
C C5 0.72322(8) 0.12790(12) -0.15511(17) 0.0352(3) Uani d . 1
C C6 0.65572(9) 0.06698(11) -0.05254(17) 0.0372(3) Uani d . 1
H H4 0.7564(13) 0.2873(17) -0.256(2) 0.054(5) Uiso d . 1
H H1B 0.4277(10) 0.2510(14) 0.096(2) 0.040(4) Uiso d . 1
H H7 0.5289(13) 0.0817(13) 0.094(3) 0.049(5) Uiso d . 1
H H5 0.7774(14) 0.0880(15) -0.209(3) 0.051(5) Uiso d . 1
H H3 0.6261(12) 0.3886(15) -0.127(2) 0.050(4) Uiso d . 1
H H1A 0.4477(12) 0.3543(15) -0.037(2) 0.048(4) Uiso d . 1
H H6 0.6640(13) -0.0166(17) -0.032(2) 0.054(5) Uiso d . 1

loop_
_atom_site_aniso_label
_atom_site_aniso_U_11
_atom_site_aniso_U_22
_atom_site_aniso_U_33
_atom_site_aniso_U_12
_atom_site_aniso_U_13
_atom_site_aniso_U_23
S1 0.0273(2) 0.0273(2) 0.0336(2) 0.000 0.00058(13) 0.000
C3 0.0270(5) 0.0368(5) 0.0279(5) -0.0005(4) -0.0009(4) 0.0075(4)
C1 0.0223(4) 0.0433(6) 0.0282(5) -0.0016(4) -0.0022(4) -0.0022(5)
C2 0.0223(4) 0.0372(5) 0.0214(4) -0.0045(4) -0.0019(3) -0.0023(4)
C4 0.0258(5) 0.0484(7) 0.0279(5) -0.0034(4) 0.0025(4) 0.0052(5)
C7 0.0348(5) 0.0336(5) 0.0312(5) -0.0108(4) 0.0048(4) -0.0056(4)
C5 0.0295(5) 0.0449(6) 0.0312(5) 0.0014(5) 0.0013(4) -0.0071(5)
C6 0.0414(6) 0.0323(5) 0.0378(6) -0.0038(5) 0.0032(5) -0.0071(5)

loop_
_atom_type_symbol
_atom_type_description
_atom_type_scat_dispersion_real
_atom_type_scat_dispersion_imag
_atom_type_scat_source
C C 0.0033 0.0016 'International Tables Vol C Tables 4.2.6.8 and 6.1.1.4'
H H 0.0000 0.0000 'International Tables Vol C Tables 4.2.6.8 and 6.1.1.4'
S S 0.1246 0.1234 'International Tables Vol C Tables 4.2.6.8 and 6.1.1.4'

loop_
_geom_angle_atom_site_label_1
_geom_angle_atom_site_label_2
_geom_angle_atom_site_label_3
_geom_angle_site_symmetry_3
_geom_angle
_geom_angle_publ_flag
C1 S1 C1 3_655 101.23(8) yes
C4 C3 C2 . 120.85(11) no
C4 C3 H3 . 120.7(10) no
C2 C3 H3 . 118.5(10) no
C2 C1 S1 . 114.35(7) yes
C2 C1 H1B . 110.5(9) no
S1 C1 H1B . 110.6(9) yes
C2 C1 H1A . 110.5(10) no
S1 C1 H1A . 105.7(10) yes
H1B C1 H1A . 104.6(13) no
C7 C2 C3 . 118.21(10) no
C7 C2 C1 . 121.14(10) no
C3 C2 C1 . 120.65(10) no
C3 C4 C5 . 120.36(11) yes
C3 C4 H4 . 120.5(12) yes
C5 C4 H4 . 119.1(12) yes
C2 C7 C6 . 121.05(10) yes
C2 C7 H7 . 119.1(10) yes
C6 C7 H7 . 119.8(10) yes
C4 C5 C6 . 119.49(11) yes
C4 C5 H5 . 119.7(10) yes
C6 C5 H5 . 120.9(11) yes
C5 C6 C7 . 120.02(12) yes
C5 C6 H6 . 119.5(10) yes
C7 C6 H6 . 120.5(10) yes

loop_
_geom_bond_atom_site_label_1
_geom_bond_atom_site_label_2
_geom_bond_site_symmetry_2
_geom_bond_distance
_geom_bond_publ_flag
S1 C1 . 1.8098(12) yes
S1 C1 3_655 1.8098(12) no
C3 C4 . 1.3844(16) no
C3 C2 . 1.3955(14) no
C3 H3 . 0.963(16) yes
C1 C2 . 1.5010(15) no
C1 H1B . 0.971(15) yes
C1 H1A . 0.978(17) yes
C2 C7 . 1.3896(16) no
C4 C5 . 1.3845(19) no
C4 H4 . 0.936(18) yes
C7 C6 . 1.3898(17) yes
C7 H7 . 0.992(18) yes
C5 C6 . 1.3859(18) yes
C5 H5 . 0.964(19) yes
C6 H6 . 0.971(19) yes

loop_
_geom_torsion_atom_site_label_1
_geom_torsion_atom_site_label_2
_geom_torsion_atom_site_label_3
_geom_torsion_atom_site_label_4
_geom_torsion_site_symmetry_1
_geom_torsion
_geom_torsion_publ_flag
C1 S1 C1 C2 3_655 -72.49(8) yes
C4 C3 C2 C7 . 1.88(16) no
C4 C3 C2 C1 . -177.25(10) no
S1 C1 C2 C7 . 110.24(11) yes
S1 C1 C2 C3 . -70.65(12) yes
C2 C3 C4 C5 . -0.90(17) no
C3 C2 C7 C6 . -1.55(16) no
C1 C2 C7 C6 . 177.58(10) yes
C3 C4 C5 C6 . -0.45(18) no
C4 C5 C6 C7 . 0.79(18) no
C2 C7 C6 C5 . 0.23(18) no
